data_7154997
loop_
_publ_author_name
'Zhao, Sen-Miao'
'Chou, Gui-Xin'
'Yang, Qing-Shan'
'Wang, Wei'
'Zhou, Jian-Li'

_publ_section_title
;
 Abietane diterpenoids from Caryopteris incana (Thunb.) Miq.
;
_journal_issue 14
_journal_name_full 'Organic &amp; biomolecular chemistry'
_journal_page_first 3510
_journal_page_last 3520
_journal_paper_doi 10.1039/c6ob00139d
_journal_volume 14
_journal_year 2016
_chemical_absolute_configuration ad
_chemical_formula_sum 'C19 H26 O4'
_chemical_formula_weight 318.40
_chemical_name_systematic
; 
 ? 
;
_space_group_crystal_system monoclinic
_space_group_IT_number 4
_space_group_name_Hall 'P 2yb'
_space_group_name_H-M_alt 'P 1 21 1'
_symmetry_space_group_name_Hall 'P 2yb'
_symmetry_space_group_name_H-M 'P 1 21 1'
_atom_sites_solution_hydrogens geom
_audit_block_doi 10.5517/cc1j1s7l
_audit_creation_method SHELXL-2013
_audit_update_record
;
2015-05-20 deposited with the CCDC.
2016-02-26 downloaded from the CCDC.
;
_cell_angle_alpha 90
_cell_angle_beta 101.8700(10)
_cell_angle_gamma 90
_cell_formula_units_Z 2
_cell_length_a 9.7007(2)
_cell_length_b 6.22280(10)
_cell_length_c 13.9225(3)
_cell_measurement_reflns_used 3264
_cell_measurement_temperature 140(2)
_cell_measurement_theta_max 68.42
_cell_measurement_theta_min 3.24
_cell_volume 822.47(3)
_computing_cell_refinement 'Bruker SAINT'
_computing_data_collection 'Bruker APEX2'
_computing_data_reduction 'Bruker SAINT'
_computing_molecular_graphics 'Bruker SHELXTL'
_computing_publication_material 'Bruker SHELXTL'
_computing_structure_refinement 'SHELXL-2013 (Sheldrick, 2013)'
_computing_structure_solution 'SHELXS-97 (Sheldrick, 2008)'
_diffrn_ambient_temperature 140(2)
_diffrn_measured_fraction_theta_full 0.981
_diffrn_measured_fraction_theta_max 0.969
_diffrn_measurement_device_type 'Bruker APEX-II CCD'
_diffrn_measurement_method '\f and \w scans'
_diffrn_radiation_type CuK\a
_diffrn_radiation_wavelength 1.54178
_diffrn_reflns_av_R_equivalents 0.1364
_diffrn_reflns_av_unetI/netI 0.0761
_diffrn_reflns_Laue_measured_fraction_full 0.981
_diffrn_reflns_Laue_measured_fraction_max 0.969
_diffrn_reflns_limit_h_max 11
_diffrn_reflns_limit_h_min -11
_diffrn_reflns_limit_k_max 5
_diffrn_reflns_limit_k_min -7
_diffrn_reflns_limit_l_max 16
_diffrn_reflns_limit_l_min -16
_diffrn_reflns_number 6186
_diffrn_reflns_point_group_measured_fraction_full 0.764
_diffrn_reflns_point_group_measured_fraction_max 0.752
_diffrn_reflns_theta_full 67.679
_diffrn_reflns_theta_max 69.346
_diffrn_reflns_theta_min 3.244
_exptl_absorpt_coefficient_mu 0.715
_exptl_absorpt_correction_T_max 0.7532
_exptl_absorpt_correction_T_min 0.6055
_exptl_absorpt_correction_type multi-scan
_exptl_absorpt_process_details sadabs
_exptl_crystal_colour colourless
_exptl_crystal_density_diffrn 1.286
_exptl_crystal_description needle
_exptl_crystal_F_000 344
_exptl_crystal_size_max 0.300
_exptl_crystal_size_mid 0.080
_exptl_crystal_size_min 0.020
_refine_diff_density_max 0.404
_refine_diff_density_min -0.496
_refine_diff_density_rms 0.106
_refine_ls_abs_structure_details
; 
 Classical Flack method preferred over Parsons because s.u. lower. 
;
_refine_ls_abs_structure_Flack 0.2(5)
_refine_ls_extinction_method none
_refine_ls_goodness_of_fit_ref 1.104
_refine_ls_hydrogen_treatment constr
_refine_ls_matrix_type full
_refine_ls_number_parameters 212
_refine_ls_number_reflns 2318
_refine_ls_number_restraints 1
_refine_ls_restrained_S_all 1.103
_refine_ls_R_factor_all 0.0851
_refine_ls_R_factor_gt 0.0836
_refine_ls_shift/su_max 0.000
_refine_ls_shift/su_mean 0.000
_refine_ls_structure_factor_coef Fsqd
_refine_ls_weighting_details 'w=1/[\s^2^(Fo^2^)+(0.1666P)^2^] where P=(Fo^2^+2Fc^2^)/3'
_refine_ls_weighting_scheme calc
_refine_ls_wR_factor_gt 0.2171
_refine_ls_wR_factor_ref 0.2190
_reflns_Friedel_coverage 0.412
_reflns_Friedel_fraction_full 0.500
_reflns_Friedel_fraction_max 0.487
_reflns_number_gt 2141
_reflns_number_total 2318
_reflns_threshold_expression 'I > 2\s(I)'
_cod_data_source_file c6ob00139d2.cif
_cod_data_source_block cu_dm13690_0m
_cod_depositor_comments 'Adding full bibliography for 7154996--7154998.cif.'
_cod_database_code 7154997
_shelx_space_group_comment
; 
The symmetry employed for this shelxl refinement is uniquely defined 
by the following loop, which should always be used as a source of 
symmetry information in preference to the above space-group names. 
They are only intended as comments. 
;
_shelx_estimated_absorpt_t_min 0.814
_shelx_estimated_absorpt_t_max 0.986
_shelxl_version_number 2013-4

loop_
_space_group_symop_operation_xyz
'x, y, z'
'-x, y+1/2, -z'

loop_
_atom_site_label
_atom_site_type_symbol
_atom_site_fract_x
_atom_site_fract_y
_atom_site_fract_z
_atom_site_U_iso_or_equiv
_atom_site_adp_type
_atom_site_occupancy
_atom_site_site_symmetry_order
_atom_site_calc_flag
_atom_site_refinement_flags_posn
_atom_site_refinement_flags_adp
O1 O 1.2595(3) 0.4482(7) 0.7229(2) 0.0376(8) Uani 1 1 d . .
O2 O 0.8233(3) 0.7002(6) 0.9300(2) 0.0358(8) Uani 1 1 d . .
O3 O 1.0506(3) 0.7680(6) 0.9325(2) 0.0331(8) Uani 1 1 d . .
O4 O 1.1913(3) 0.8963(6) 0.8283(2) 0.0327(8) Uani 1 1 d . .
C1 C 0.6843(4) 0.4998(8) 0.7290(3) 0.0320(11) Uani 1 1 d . .
H1A H 0.6505 0.4953 0.7914 0.038 Uiso 1 1 calc R U
H1B H 0.6904 0.6524 0.7102 0.038 Uiso 1 1 calc R U
C2 C 0.5791(5) 0.3840(10) 0.6497(3) 0.0373(11) Uani 1 1 d . .
H2A H 0.4867 0.4574 0.6401 0.045 Uiso 1 1 calc R U
H2B H 0.5665 0.2348 0.6710 0.045 Uiso 1 1 calc R U
C3 C 0.6294(5) 0.3803(9) 0.5521(3) 0.0341(11) Uani 1 1 d . .
H3A H 0.5592 0.3017 0.5028 0.041 Uiso 1 1 calc R U
H3B H 0.6336 0.5297 0.5285 0.041 Uiso 1 1 calc R U
C4 C 0.7741(5) 0.2752(9) 0.5586(3) 0.0319(11) Uani 1 1 d . .
C5 C 0.8789(4) 0.3843(8) 0.6437(3) 0.0267(9) Uani 1 1 d . .
H5 H 0.8829 0.5373 0.6225 0.032 Uiso 1 1 calc R U
C6 C 1.0311(4) 0.3035(9) 0.6564(3) 0.0308(10) Uani 1 1 d . .
H6A H 1.0362 0.1541 0.6813 0.037 Uiso 1 1 calc R U
H6B H 1.0579 0.3016 0.5915 0.037 Uiso 1 1 calc R U
C7 C 1.1355(4) 0.4406(8) 0.7262(3) 0.0301(10) Uani 1 1 d . .
C8 C 1.0754(4) 0.5592(8) 0.7995(3) 0.0279(9) Uani 1 1 d . .
C9 C 0.9418(5) 0.5383(8) 0.8080(3) 0.0289(10) Uani 1 1 d . .
C10 C 0.8321(4) 0.3977(8) 0.7448(3) 0.0273(10) Uani 1 1 d . .
C11 C 1.1551(5) 0.7121(8) 0.8734(3) 0.0294(10) Uani 1 1 d . .
C12 C 1.2884(5) 0.6314(8) 0.9414(3) 0.0310(10) Uani 1 1 d . .
H12A H 1.2664 0.5550 0.9987 0.037 Uiso 1 1 calc R U
H12B H 1.3425 0.5346 0.9064 0.037 Uiso 1 1 calc R U
C13 C 1.3679(5) 0.8385(9) 0.9719(3) 0.0342(11) Uani 1 1 d . .
H13A H 1.4708 0.8132 0.9882 0.041 Uiso 1 1 calc R U
H13B H 1.3383 0.9039 1.0292 0.041 Uiso 1 1 calc R U
C14 C 1.3271(5) 0.9810(9) 0.8810(3) 0.0348(11) Uani 1 1 d . .
H14 H 1.3154 1.1329 0.9014 0.042 Uiso 1 1 calc R U
C15 C 1.4281(5) 0.9727(12) 0.8116(4) 0.0463(14) Uani 1 1 d . .
H15A H 1.4459 0.8226 0.7967 0.069 Uiso 1 1 calc R U
H15B H 1.5170 1.0418 0.8425 0.069 Uiso 1 1 calc R U
H15C H 1.3869 1.0485 0.7508 0.069 Uiso 1 1 calc R U
C16 C 0.7649(5) 0.0303(9) 0.5684(3) 0.0388(12) Uani 1 1 d . .
H16A H 0.7168 -0.0047 0.6217 0.058 Uiso 1 1 calc R U
H16B H 0.8601 -0.0306 0.5829 0.058 Uiso 1 1 calc R U
H16C H 0.7120 -0.0302 0.5067 0.058 Uiso 1 1 calc R U
C17 C 0.8200(5) 0.3240(10) 0.4611(3) 0.0380(12) Uani 1 1 d . .
H17A H 0.9065 0.2446 0.4588 0.057 Uiso 1 1 calc R U
H17B H 0.8374 0.4785 0.4566 0.057 Uiso 1 1 calc R U
H17C H 0.7453 0.2801 0.4060 0.057 Uiso 1 1 calc R U
C18 C 0.8352(5) 0.1834(9) 0.8007(3) 0.0335(10) Uani 1 1 d . .
H18A H 0.9248 0.1101 0.8014 0.050 Uiso 1 1 calc R U
H18B H 0.7572 0.0922 0.7679 0.050 Uiso 1 1 calc R U
H18C H 0.8256 0.2116 0.8682 0.050 Uiso 1 1 calc R U
C19 C 0.9252(5) 0.6723(8) 0.8952(3) 0.0300(10) Uani 1 1 d . .

loop_
_atom_site_aniso_label
_atom_site_aniso_U_11
_atom_site_aniso_U_22
_atom_site_aniso_U_33
_atom_site_aniso_U_23
_atom_site_aniso_U_13
_atom_site_aniso_U_12
O1 0.0278(14) 0.047(2) 0.0380(15) -0.0038(16) 0.0077(12) -0.0012(15)
O2 0.0387(16) 0.033(2) 0.0378(15) -0.0038(15) 0.0130(12) -0.0022(15)
O3 0.0335(15) 0.033(2) 0.0330(15) -0.0039(13) 0.0078(12) 0.0006(14)
O4 0.0318(15) 0.028(2) 0.0353(15) 0.0026(13) 0.0010(12) -0.0023(14)
C1 0.030(2) 0.034(3) 0.033(2) 0.0000(19) 0.0076(16) 0.0027(19)
C2 0.0279(19) 0.045(3) 0.038(2) -0.001(2) 0.0036(17) -0.002(2)
C3 0.032(2) 0.033(3) 0.034(2) 0.0031(19) -0.0003(16) -0.003(2)
C4 0.033(2) 0.029(3) 0.033(2) 0.0024(18) 0.0056(17) -0.0026(19)
C5 0.0304(19) 0.023(2) 0.0277(18) 0.0017(17) 0.0075(15) -0.0013(17)
C6 0.033(2) 0.031(3) 0.0289(18) -0.0055(18) 0.0071(16) -0.0010(19)
C7 0.030(2) 0.029(3) 0.030(2) 0.0050(18) 0.0040(16) 0.0024(19)
C8 0.0288(19) 0.025(2) 0.0283(18) 0.0002(17) 0.0023(15) -0.0009(18)
C9 0.033(2) 0.024(2) 0.0293(19) 0.0043(18) 0.0061(16) 0.0025(18)
C10 0.0287(19) 0.027(3) 0.0272(18) 0.0002(18) 0.0078(15) -0.0016(18)
C11 0.033(2) 0.027(2) 0.0294(19) -0.0004(18) 0.0073(15) 0.0015(19)
C12 0.033(2) 0.028(3) 0.0297(19) 0.0008(18) 0.0013(16) -0.0015(19)
C13 0.037(2) 0.031(3) 0.033(2) 0.0021(19) 0.0016(17) -0.002(2)
C14 0.033(2) 0.032(3) 0.037(2) -0.002(2) 0.0019(17) -0.0031(19)
C15 0.039(2) 0.056(4) 0.043(3) 0.006(3) 0.007(2) -0.010(3)
C16 0.042(3) 0.034(3) 0.038(2) -0.002(2) 0.0024(19) -0.005(2)
C17 0.042(2) 0.042(3) 0.028(2) -0.002(2) 0.0051(17) -0.007(2)
C18 0.037(2) 0.030(3) 0.034(2) 0.0038(19) 0.0071(16) -0.0038(19)
C19 0.035(2) 0.025(3) 0.0302(19) -0.0001(17) 0.0071(15) 0.0026(18)

loop_
_atom_type_symbol
_atom_type_description
_atom_type_scat_dispersion_real
_atom_type_scat_dispersion_imag
_atom_type_scat_source
C C 0.0181 0.0091 'International Tables Vol C Tables 4.2.6.8 and 6.1.1.4'
H H 0.0000 0.0000 'International Tables Vol C Tables 4.2.6.8 and 6.1.1.4'
O O 0.0492 0.0322 'International Tables Vol C Tables 4.2.6.8 and 6.1.1.4'

loop_
_geom_angle_atom_site_label_1
_geom_angle_atom_site_label_2
_geom_angle_atom_site_label_3
_geom_angle
C19 O3 C11 110.4(4)
C11 O4 C14 110.8(3)
C2 C1 C10 111.9(4)
C2 C1 H1A 109.2
C10 C1 H1A 109.2
C2 C1 H1B 109.2
C10 C1 H1B 109.2
H1A C1 H1B 107.9
C1 C2 C3 111.2(4)
C1 C2 H2A 109.4
C3 C2 H2A 109.4
C1 C2 H2B 109.4
C3 C2 H2B 109.4
H2A C2 H2B 108.0
C4 C3 C2 114.1(4)
C4 C3 H3A 108.7
C2 C3 H3A 108.7
C4 C3 H3B 108.7
C2 C3 H3B 108.7
H3A C3 H3B 107.6
C3 C4 C16 111.1(4)
C3 C4 C17 106.9(4)
C16 C4 C17 107.8(4)
C3 C4 C5 107.9(4)
C16 C4 C5 114.1(4)
C17 C4 C5 108.9(4)
C6 C5 C4 114.1(4)
C6 C5 C10 111.3(3)
C4 C5 C10 116.4(3)
C6 C5 H5 104.5
C4 C5 H5 104.5
C10 C5 H5 104.5
C7 C6 C5 112.9(4)
C7 C6 H6A 109.0
C5 C6 H6A 109.0
C7 C6 H6B 109.0
C5 C6 H6B 109.0
H6A C6 H6B 107.8
O1 C7 C8 122.9(4)
O1 C7 C6 122.3(4)
C8 C7 C6 114.8(4)
C9 C8 C7 123.0(4)
C9 C8 C11 112.0(4)
C7 C8 C11 125.0(4)
C8 C9 C19 106.6(4)
C8 C9 C10 125.8(4)
C19 C9 C10 127.5(4)
C9 C10 C18 105.6(3)
C9 C10 C1 111.5(4)
C18 C10 C1 110.5(4)
C9 C10 C5 104.7(3)
C18 C10 C5 115.3(4)
C1 C10 C5 109.1(3)
O4 C11 O3 109.0(4)
O4 C11 C8 111.0(3)
O3 C11 C8 102.5(3)
O4 C11 C12 107.0(4)
O3 C11 C12 109.0(3)
C8 C11 C12 118.1(4)
C13 C12 C11 102.2(4)
C13 C12 H12A 111.3
C11 C12 H12A 111.3
C13 C12 H12B 111.3
C11 C12 H12B 111.3
H12A C12 H12B 109.2
C12 C13 C14 103.3(4)
C12 C13 H13A 111.1
C14 C13 H13A 111.1
C12 C13 H13B 111.1
C14 C13 H13B 111.1
H13A C13 H13B 109.1
O4 C14 C15 107.5(4)
O4 C14 C13 105.0(4)
C15 C14 C13 114.6(4)
O4 C14 H14 109.8
C15 C14 H14 109.8
C13 C14 H14 109.8
C14 C15 H15A 109.5
C14 C15 H15B 109.5
H15A C15 H15B 109.5
C14 C15 H15C 109.5
H15A C15 H15C 109.5
H15B C15 H15C 109.5
C4 C16 H16A 109.5
C4 C16 H16B 109.5
H16A C16 H16B 109.5
C4 C16 H16C 109.5
H16A C16 H16C 109.5
H16B C16 H16C 109.5
C4 C17 H17A 109.5
C4 C17 H17B 109.5
H17A C17 H17B 109.5
C4 C17 H17C 109.5
H17A C17 H17C 109.5
H17B C17 H17C 109.5
C10 C18 H18A 109.5
C10 C18 H18B 109.5
H18A C18 H18B 109.5
C10 C18 H18C 109.5
H18A C18 H18C 109.5
H18B C18 H18C 109.5
O2 C19 O3 122.1(4)
O2 C19 C9 129.6(4)
O3 C19 C9 108.3(4)

loop_
_geom_bond_atom_site_label_1
_geom_bond_atom_site_label_2
_geom_bond_distance
O1 C7 1.215(5)
O2 C19 1.200(6)
O3 C19 1.358(6)
O3 C11 1.473(5)
O4 C11 1.386(6)
O4 C14 1.468(5)
C1 C2 1.523(6)
C1 C10 1.541(6)
C1 H1A 0.9900
C1 H1B 0.9900
C2 C3 1.536(6)
C2 H2A 0.9900
C2 H2B 0.9900
C3 C4 1.534(6)
C3 H3A 0.9900
C3 H3B 0.9900
C4 C16 1.534(7)
C4 C17 1.543(6)
C4 C5 1.550(6)
C5 C6 1.535(6)
C5 C10 1.568(5)
C5 H5 1.0000
C6 C7 1.514(6)
C6 H6A 0.9900
C6 H6B 0.9900
C7 C8 1.473(6)
C8 C9 1.332(6)
C8 C11 1.495(6)
C9 C19 1.508(6)
C9 C10 1.513(6)
C10 C18 1.541(7)
C11 C12 1.522(6)
C12 C13 1.517(7)
C12 H12A 0.9900
C12 H12B 0.9900
C13 C14 1.529(7)
C13 H13A 0.9900
C13 H13B 0.9900
C14 C15 1.512(7)
C14 H14 1.0000
C15 H15A 0.9800
C15 H15B 0.9800
C15 H15C 0.9800
C16 H16A 0.9800
C16 H16B 0.9800
C16 H16C 0.9800
C17 H17A 0.9800
C17 H17B 0.9800
C17 H17C 0.9800
C18 H18A 0.9800
C18 H18B 0.9800
C18 H18C 0.9800

loop_
_geom_hbond_atom_site_label_D
_geom_hbond_atom_site_label_H
_geom_hbond_atom_site_label_A
_geom_hbond_distance_DH
_geom_hbond_distance_HA
_geom_hbond_distance_DA
_geom_hbond_angle_DHA
_geom_hbond_site_symmetry_A
C12 H12A O2 0.99 2.64 3.519(6) 147.9 2_747
C12 H12B O1 0.99 2.57 3.206(5) 121.7 .
C13 H13B O2 0.99 2.56 3.379(6) 140.2 2_757

loop_
_geom_torsion_atom_site_label_1
_geom_torsion_atom_site_label_2
_geom_torsion_atom_site_label_3
_geom_torsion_atom_site_label_4
_geom_torsion
C10 C1 C2 C3 -57.0(6)
C1 C2 C3 C4 57.5(6)
C2 C3 C4 C16 73.3(5)
C2 C3 C4 C17 -169.3(5)
C2 C3 C4 C5 -52.4(5)
C3 C4 C5 C6 -177.2(4)
C16 C4 C5 C6 58.9(5)
C17 C4 C5 C6 -61.6(5)
C3 C4 C5 C10 51.0(5)
C16 C4 C5 C10 -72.9(5)
C17 C4 C5 C10 166.6(4)
C4 C5 C6 C7 168.9(4)
C10 C5 C6 C7 -56.9(5)
C5 C6 C7 O1 -156.1(4)
C5 C6 C7 C8 25.3(6)
O1 C7 C8 C9 -174.7(5)
C6 C7 C8 C9 3.9(7)
O1 C7 C8 C11 4.2(7)
C6 C7 C8 C11 -177.2(4)
C7 C8 C9 C19 175.9(4)
C11 C8 C9 C19 -3.1(5)
C7 C8 C9 C10 -1.3(7)
C11 C8 C9 C10 179.7(4)
C8 C9 C10 C18 94.0(5)
C19 C9 C10 C18 -82.7(5)
C8 C9 C10 C1 -146.0(5)
C19 C9 C10 C1 37.3(6)
C8 C9 C10 C5 -28.2(6)
C19 C9 C10 C5 155.1(4)
C2 C1 C10 C9 168.5(4)
C2 C1 C10 C18 -74.4(5)
C2 C1 C10 C5 53.3(5)
C6 C5 C10 C9 55.1(5)
C4 C5 C10 C9 -171.8(4)
C6 C5 C10 C18 -60.4(5)
C4 C5 C10 C18 72.7(5)
C6 C5 C10 C1 174.6(4)
C4 C5 C10 C1 -52.3(5)
C14 O4 C11 O3 101.1(4)
C14 O4 C11 C8 -146.7(4)
C14 O4 C11 C12 -16.6(5)
C19 O3 C11 O4 114.5(4)
C19 O3 C11 C8 -3.2(5)
C19 O3 C11 C12 -129.1(4)
C9 C8 C11 O4 -112.3(4)
C7 C8 C11 O4 68.7(6)
C9 C8 C11 O3 3.9(5)
C7 C8 C11 O3 -175.1(4)
C9 C8 C11 C12 123.7(4)
C7 C8 C11 C12 -55.3(6)
O4 C11 C12 C13 31.2(4)
O3 C11 C12 C13 -86.4(4)
C8 C11 C12 C13 157.2(4)
C11 C12 C13 C14 -33.0(4)
C11 O4 C14 C15 117.5(4)
C11 O4 C14 C13 -5.0(5)
C12 C13 C14 O4 24.2(5)
C12 C13 C14 C15 -93.6(5)
C11 O3 C19 O2 -177.8(5)
C11 O3 C19 C9 1.6(5)
C8 C9 C19 O2 -179.7(5)
C10 C9 C19 O2 -2.6(8)
C8 C9 C19 O3 1.0(5)
C10 C9 C19 O3 178.1(4)
